data_4131319
loop_
_publ_author_name
'Culcu, Gursu'
'Iovan, Diana A.'
'Krogman, Jeremy P.'
'Wilding, Matthew J. T.'
'Bezpalko, Mark W.'
'Foxman, Bruce M.'
'Thomas, Christine M.'

_publ_section_title
;
 Heterobimetallic Complexes Comprised of Nb and Fe: Isolation of a
 Coordinatively Unsaturated Nb<sup>III</sup>/Fe<sup>0</sup> Bimetallic
 Complex Featuring a Nb\\tb Fe Triple Bond.
;
_journal_issue 28
_journal_name_full 'Journal of the American Chemical Society'
_journal_page_first 9627
_journal_page_last 9636
_journal_paper_doi 10.1021/jacs.7b04151
_journal_volume 139
_journal_year 2017
_chemical_formula_moiety 'C45 H51 Cl1 N3 Nb1 P3'
_chemical_formula_sum 'C45 H51 Cl N3 Nb P3'
_chemical_formula_weight 855.20
_space_group_IT_number 2
_space_group_name_Hall '-P 1'
_space_group_name_H-M_alt 'P -1'
_symmetry_cell_setting triclinic
_symmetry_space_group_name_Hall '-P 1'
_symmetry_space_group_name_H-M 'P -1'
_atom_sites_solution_hydrogens difmap
_atom_sites_solution_primary direct
_audit_creation_date 2014-09-09
_audit_creation_method CRYSTALS_ver_14.61
_cell_angle_alpha 81.835(5)
_cell_angle_beta 79.960(5)
_cell_angle_gamma 69.591(5)
_cell_formula_units_Z 2
_cell_length_a 11.3312(9)
_cell_length_b 12.7706(10)
_cell_length_c 15.9521(12)
_cell_measurement_reflns_used 6494
_cell_measurement_temperature 120
_cell_measurement_theta_max 28
_cell_measurement_theta_min 2
_cell_volume 2122.1(3)
_computing_cell_refinement 'Apex2 (Bruker AXS, 2006)'
_computing_data_collection 'Apex2 (Bruker AXS, 2006)'
_computing_data_reduction 'Apex2 (Bruker AXS, 2006)'
_computing_molecular_graphics 'CAMERON (Watkin et al., 1996)'
_computing_publication_material 'CRYSTALS (Betteridge et al., 2003)'
_computing_structure_refinement 'CRYSTALS (Betteridge et al., 2003)'
_computing_structure_solution 'SIR92 (Altomare et al., 1994)'
_diffrn_ambient_temperature 120
_diffrn_measured_fraction_theta_full 0.998
_diffrn_measured_fraction_theta_max 0.998
_diffrn_measurement_device Area
_diffrn_measurement_device_type 'Bruker Kappa Apex2'
_diffrn_measurement_method '\f & \w scans'
_diffrn_radiation_monochromator graphite
_diffrn_radiation_type 'Mo K\a'
_diffrn_radiation_wavelength 0.71073
_diffrn_reflns_av_R_equivalents 0.064
_diffrn_reflns_limit_h_max 12
_diffrn_reflns_limit_h_min -14
_diffrn_reflns_limit_k_max 16
_diffrn_reflns_limit_k_min -16
_diffrn_reflns_limit_l_max 20
_diffrn_reflns_limit_l_min -21
_diffrn_reflns_number 37700
_diffrn_reflns_theta_full 28.045
_diffrn_reflns_theta_max 28.045
_diffrn_reflns_theta_min 1.708
_diffrn_standards_number 0
_exptl_absorpt_coefficient_mu 0.494
_exptl_absorpt_correction_T_max 0.98
_exptl_absorpt_correction_T_min 0.97
_exptl_absorpt_correction_type numerical
_exptl_absorpt_process_details
; 
 Analytical Absorption (De Meulenaer & Tompa, 1965) 
;
_exptl_crystal_colour red
_exptl_crystal_density_diffrn 1.338
_exptl_crystal_density_method 'not measured'
_exptl_crystal_description plate
_exptl_crystal_F_000 890
_exptl_crystal_size_max 0.270
_exptl_crystal_size_mid 0.070
_exptl_crystal_size_min 0.040
_refine_diff_density_max 1.23
_refine_diff_density_min -1.07
_refine_ls_extinction_method None
_refine_ls_goodness_of_fit_ref 0.9549
_refine_ls_hydrogen_treatment constr
_refine_ls_matrix_type full
_refine_ls_number_parameters 478
_refine_ls_number_reflns 10246
_refine_ls_number_restraints 0
_refine_ls_R_factor_all 0.0633
_refine_ls_R_factor_gt 0.0408
_refine_ls_shift/su_max 0.0011274
_refine_ls_shift/su_mean 0.0000422
_refine_ls_structure_factor_coef Fsqd
_refine_ls_weighting_details
;
 Method= Modified Sheldrick 
 w=1/[\s^2^(F^2^) + ( 0.04P)^2^ + 1.66P] 
 ,where P=(max(Fo^2^,0) + 2Fc^2^)/3 
;
_refine_ls_weighting_scheme calc
_refine_ls_wR_factor_all 0.0881
_refine_ls_wR_factor_gt 0.0824
_refine_ls_wR_factor_ref 0.0881
_reflns_limit_h_max 14
_reflns_limit_h_min -14
_reflns_limit_k_max 16
_reflns_limit_k_min -16
_reflns_limit_l_max 21
_reflns_limit_l_min 0
_reflns_number_gt 7809
_reflns_number_total 10246
_reflns_threshold_expression I>2.0\s(I)
_oxford_diffrn_Wilson_B_factor 0.00
_oxford_diffrn_Wilson_scale 0.00
_oxford_refine_ls_r_factor_ref 0.0633
_oxford_refine_ls_scale 0.14804(4)
_oxford_reflns_number_all 10246
_oxford_reflns_threshold_expression_ref I>-10.0\s(I)
_oxford_structure_analysis_title 'gc_01_061_0m in P-1'
_cod_data_source_file ja7b04151_si_002.cif
_cod_data_source_block 1
_cod_original_cell_volume 2122.07(16)
_cod_original_sg_symbol_H-M 'P -1 '
_cod_original_formula_sum 'C45 H51 Cl1 N3 Nb1 P3'
_cod_database_code 4131319

loop_
_symmetry_equiv_pos_as_xyz
x,y,z
-x,-y,-z

loop_
_atom_site_label
_atom_site_type_symbol
_atom_site_fract_x
_atom_site_fract_y
_atom_site_fract_z
_atom_site_U_iso_or_equiv
_atom_site_occupancy
_atom_site_adp_type
_atom_site_refinement_flags_posn
Nb1 Nb 0.78178(2) 0.246360(18) 0.266926(15) 0.0140 1.0000 Uani .
Cl1 Cl 0.95671(6) 0.22232(6) 0.34408(4) 0.0255 1.0000 Uani .
P1 P 0.73863(6) 0.17941(5) 0.13307(4) 0.0162 1.0000 Uani .
P2 P 0.62905(6) 0.23116(5) 0.40267(4) 0.0187 1.0000 Uani .
P3 P 0.82734(6) 0.43576(5) 0.17850(4) 0.0163 1.0000 Uani .
N1 N 0.87471(19) 0.13817(16) 0.17163(13) 0.0165 1.0000 Uani .
N2 N 0.7188(2) 0.12750(18) 0.34580(14) 0.0209 1.0000 Uani .
N3 N 0.70097(19) 0.41401(16) 0.24133(13) 0.0156 1.0000 Uani .
C1 C 0.9982(2) 0.0578(2) 0.13903(18) 0.0214 1.0000 Uani .
C2 C 1.1047(3) 0.1019(3) 0.1437(2) 0.0350 1.0000 Uani .
C3 C 1.0212(3) -0.0567(2) 0.1877(2) 0.0325 1.0000 Uani .
C4 C 0.7617(2) 0.23356(19) 0.02182(16) 0.0172 1.0000 Uani .
C5 C 0.8639(2) 0.2712(2) -0.01005(17) 0.0192 1.0000 Uani .
C6 C 0.8750(3) 0.3213(2) -0.09288(17) 0.0219 1.0000 Uani .
C7 C 0.7831(3) 0.3369(2) -0.14386(17) 0.0230 1.0000 Uani .
C8 C 0.6805(3) 0.3004(2) -0.11322(17) 0.0224 1.0000 Uani .
C9 C 0.6704(2) 0.2477(2) -0.03125(17) 0.0197 1.0000 Uani .
C10 C 0.6772(3) 0.0678(2) 0.12254(16) 0.0201 1.0000 Uani .
C11 C 0.7488(3) -0.0283(2) 0.08276(18) 0.0305 1.0000 Uani .
C12 C 0.6927(4) -0.1054(3) 0.0720(2) 0.0458 1.0000 Uani .
C13 C 0.5654(4) -0.0862(3) 0.0987(2) 0.0551 1.0000 Uani .
C14 C 0.4931(4) 0.0099(3) 0.1371(2) 0.0489 1.0000 Uani .
C15 C 0.5485(3) 0.0864(3) 0.14914(19) 0.0314 1.0000 Uani .
C16 C 0.7702(3) 0.0041(2) 0.36765(18) 0.0260 1.0000 Uani .
C17 C 0.8695(3) -0.0273(2) 0.4283(2) 0.0351 1.0000 Uani .
C18 C 0.6655(3) -0.0446(2) 0.4019(2) 0.0355 1.0000 Uani .
C19 C 0.4608(3) 0.2485(2) 0.41351(17) 0.0217 1.0000 Uani .
C20 C 0.4140(3) 0.1953(2) 0.36367(19) 0.0292 1.0000 Uani .
C21 C 0.2832(3) 0.2179(3) 0.3686(2) 0.0388 1.0000 Uani .
C22 C 0.2002(3) 0.2934(3) 0.4221(2) 0.0388 1.0000 Uani .
C23 C 0.2445(3) 0.3491(3) 0.4713(2) 0.0359 1.0000 Uani .
C24 C 0.3748(3) 0.3266(2) 0.46715(18) 0.0293 1.0000 Uani .
C25 C 0.6578(3) 0.2119(2) 0.51376(18) 0.0277 1.0000 Uani .
C26 C 0.5948(3) 0.1557(3) 0.57637(18) 0.0364 1.0000 Uani .
C27 C 0.6193(4) 0.1391(3) 0.6604(2) 0.0550 1.0000 Uani .
C28 C 0.7060(4) 0.1780(4) 0.6815(3) 0.0643 1.0000 Uani .
C29 C 0.7678(3) 0.2354(4) 0.6212(3) 0.0586 1.0000 Uani .
C30 C 0.7453(3) 0.2533(3) 0.5362(2) 0.0409 1.0000 Uani .
C31 C 0.5829(2) 0.5064(2) 0.26866(16) 0.0191 1.0000 Uani .
C32 C 0.4658(2) 0.4779(2) 0.26255(18) 0.0240 1.0000 Uani .
C33 C 0.5832(3) 0.5348(2) 0.35799(17) 0.0253 1.0000 Uani .
C34 C 0.7714(2) 0.5175(2) 0.08085(16) 0.0180 1.0000 Uani .
C35 C 0.6630(2) 0.5159(2) 0.05274(17) 0.0214 1.0000 Uani .
C36 C 0.6298(3) 0.5679(2) -0.02666(18) 0.0266 1.0000 Uani .
C37 C 0.7067(3) 0.6199(2) -0.07934(18) 0.0284 1.0000 Uani .
C38 C 0.8152(3) 0.6218(2) -0.05285(18) 0.0288 1.0000 Uani .
C39 C 0.8468(3) 0.5725(2) 0.02688(17) 0.0232 1.0000 Uani .
C40 C 0.8695(2) 0.5373(2) 0.22691(16) 0.0186 1.0000 Uani .
C41 C 0.7997(3) 0.6517(2) 0.22189(17) 0.0215 1.0000 Uani .
C42 C 0.8301(3) 0.7248(2) 0.26337(18) 0.0281 1.0000 Uani .
C43 C 0.9315(3) 0.6846(2) 0.30985(18) 0.0307 1.0000 Uani .
C44 C 1.0026(3) 0.5718(3) 0.31506(19) 0.0306 1.0000 Uani .
C45 C 0.9720(3) 0.4984(2) 0.27305(17) 0.0232 1.0000 Uani .
H11 H 0.9948 0.0512 0.0789 0.0260 1.0000 Uiso R
H21 H 1.0940 0.1727 0.1100 0.0528 1.0000 Uiso R
H22 H 1.1091 0.1104 0.2016 0.0523 1.0000 Uiso R
H23 H 1.1821 0.0487 0.1217 0.0522 1.0000 Uiso R
H31 H 0.9526 -0.0855 0.1846 0.0483 1.0000 Uiso R
H32 H 1.0266 -0.0524 0.2462 0.0482 1.0000 Uiso R
H33 H 1.1000 -0.1084 0.1629 0.0491 1.0000 Uiso R
H51 H 0.9241 0.2630 0.0241 0.0224 1.0000 Uiso R
H61 H 0.9440 0.3454 -0.1133 0.0257 1.0000 Uiso R
H71 H 0.7893 0.3713 -0.1981 0.0272 1.0000 Uiso R
H81 H 0.6167 0.3110 -0.1471 0.0266 1.0000 Uiso R
H91 H 0.6024 0.2239 -0.0115 0.0239 1.0000 Uiso R
H111 H 0.8344 -0.0410 0.0640 0.0369 1.0000 Uiso R
H121 H 0.7429 -0.1702 0.0459 0.0554 1.0000 Uiso R
H131 H 0.5279 -0.1372 0.0905 0.0660 1.0000 Uiso R
H141 H 0.4082 0.0240 0.1548 0.0593 1.0000 Uiso R
H151 H 0.4994 0.1520 0.1749 0.0378 1.0000 Uiso R
H161 H 0.8119 -0.0289 0.3123 0.0300 1.0000 Uiso R
H171 H 0.9085 -0.1089 0.4352 0.0529 1.0000 Uiso R
H172 H 0.9373 0.0068 0.4068 0.0527 1.0000 Uiso R
H173 H 0.8285 -0.0018 0.4840 0.0530 1.0000 Uiso R
H181 H 0.7019 -0.1263 0.4173 0.0526 1.0000 Uiso R
H182 H 0.6167 -0.0094 0.4532 0.0524 1.0000 Uiso R
H183 H 0.6079 -0.0328 0.3594 0.0521 1.0000 Uiso R
H201 H 0.4726 0.1440 0.3260 0.0345 1.0000 Uiso R
H211 H 0.2532 0.1837 0.3320 0.0455 1.0000 Uiso R
H221 H 0.1140 0.3069 0.4255 0.0469 1.0000 Uiso R
H231 H 0.1854 0.4033 0.5054 0.0409 1.0000 Uiso R
H241 H 0.4058 0.3643 0.5009 0.0348 1.0000 Uiso R
H261 H 0.5339 0.1280 0.5610 0.0445 1.0000 Uiso R
H271 H 0.5761 0.1014 0.7040 0.0658 1.0000 Uiso R
H281 H 0.7235 0.1660 0.7382 0.0771 1.0000 Uiso R
H291 H 0.8255 0.2634 0.6361 0.0702 1.0000 Uiso R
H301 H 0.7866 0.2954 0.4957 0.0490 1.0000 Uiso R
H311 H 0.5816 0.5725 0.2291 0.0218 1.0000 Uiso R
H321 H 0.4703 0.4097 0.2967 0.0345 1.0000 Uiso R
H322 H 0.3913 0.5374 0.2841 0.0353 1.0000 Uiso R
H323 H 0.4626 0.4676 0.2046 0.0351 1.0000 Uiso R
H331 H 0.6569 0.5518 0.3600 0.0375 1.0000 Uiso R
H332 H 0.5096 0.5984 0.3733 0.0379 1.0000 Uiso R
H333 H 0.5816 0.4725 0.3970 0.0371 1.0000 Uiso R
H351 H 0.6130 0.4801 0.0883 0.0262 1.0000 Uiso R
H361 H 0.5558 0.5665 -0.0445 0.0323 1.0000 Uiso R
H371 H 0.6837 0.6523 -0.1322 0.0332 1.0000 Uiso R
H381 H 0.8676 0.6568 -0.0887 0.0346 1.0000 Uiso R
H391 H 0.9187 0.5750 0.0450 0.0281 1.0000 Uiso R
H411 H 0.7299 0.6792 0.1913 0.0250 1.0000 Uiso R
H421 H 0.7831 0.8009 0.2586 0.0336 1.0000 Uiso R
H431 H 0.9531 0.7338 0.3362 0.0369 1.0000 Uiso R
H441 H 1.0718 0.5451 0.3465 0.0364 1.0000 Uiso R
H451 H 1.0201 0.4238 0.2757 0.0278 1.0000 Uiso R

loop_
_atom_site_aniso_label
_atom_site_aniso_U_11
_atom_site_aniso_U_22
_atom_site_aniso_U_33
_atom_site_aniso_U_23
_atom_site_aniso_U_13
_atom_site_aniso_U_12
Nb1 0.01430(11) 0.01056(10) 0.01813(12) -0.00148(8) -0.00399(8) -0.00432(8)
Cl1 0.0227(3) 0.0277(3) 0.0301(4) 0.0027(3) -0.0116(3) -0.0114(3)
P1 0.0182(3) 0.0141(3) 0.0175(3) -0.0020(2) -0.0044(3) -0.0057(3)
P2 0.0204(3) 0.0184(3) 0.0185(3) -0.0021(3) -0.0038(3) -0.0073(3)
P3 0.0166(3) 0.0131(3) 0.0203(3) -0.0038(2) -0.0022(3) -0.0056(3)
N1 0.0166(11) 0.0135(10) 0.0197(11) -0.0023(8) -0.0034(9) -0.0046(8)
N2 0.0238(12) 0.0200(11) 0.0202(12) -0.0027(9) -0.0037(9) -0.0082(9)
N3 0.0161(10) 0.0130(10) 0.0191(11) -0.0022(8) -0.0027(8) -0.0061(8)
C1 0.0160(13) 0.0208(13) 0.0251(14) -0.0075(11) 0.0018(11) -0.0032(10)
C2 0.0206(15) 0.0391(18) 0.047(2) -0.0082(15) -0.0022(14) -0.0114(13)
C3 0.0259(16) 0.0188(14) 0.0435(19) -0.0023(13) -0.0027(14) 0.0031(12)
C4 0.0201(13) 0.0118(11) 0.0196(13) -0.0040(9) -0.0026(10) -0.0043(10)
C5 0.0183(13) 0.0167(12) 0.0240(14) -0.0036(10) -0.0068(11) -0.0048(10)
C6 0.0209(14) 0.0185(13) 0.0261(14) -0.0045(11) -0.0009(11) -0.0063(11)
C7 0.0257(14) 0.0177(13) 0.0211(14) -0.0006(10) -0.0021(11) -0.0024(11)
C8 0.0201(13) 0.0218(13) 0.0242(14) -0.0029(11) -0.0079(11) -0.0028(11)
C9 0.0172(13) 0.0168(12) 0.0250(14) -0.0016(10) -0.0029(11) -0.0054(10)
C10 0.0263(14) 0.0224(13) 0.0165(13) 0.0039(10) -0.0073(11) -0.0142(11)
C11 0.0447(18) 0.0242(14) 0.0275(16) -0.0043(12) -0.0043(13) -0.0172(13)
C12 0.090(3) 0.0325(17) 0.0295(18) -0.0019(14) -0.0151(18) -0.0357(19)
C13 0.097(3) 0.067(3) 0.037(2) 0.0183(18) -0.033(2) -0.067(3)
C14 0.048(2) 0.076(3) 0.041(2) 0.0218(19) -0.0211(17) -0.047(2)
C15 0.0306(16) 0.0418(18) 0.0273(16) 0.0063(13) -0.0116(13) -0.0188(14)
C16 0.0343(16) 0.0151(13) 0.0267(15) -0.0014(11) -0.0024(12) -0.0067(12)
C17 0.0417(19) 0.0220(15) 0.0368(18) 0.0026(13) -0.0120(15) -0.0031(13)
C18 0.0430(19) 0.0224(15) 0.0389(18) -0.0007(13) 0.0044(15) -0.0135(14)
C19 0.0221(14) 0.0234(13) 0.0210(14) 0.0017(11) -0.0030(11) -0.0107(11)
C20 0.0320(16) 0.0284(15) 0.0307(16) -0.0007(12) -0.0087(13) -0.0130(13)
C21 0.0370(18) 0.0419(19) 0.048(2) 0.0005(16) -0.0175(16) -0.0230(16)
C22 0.0225(16) 0.051(2) 0.0429(19) 0.0139(16) -0.0110(14) -0.0159(15)
C23 0.0267(16) 0.0410(18) 0.0348(18) -0.0005(14) 0.0038(13) -0.0097(14)
C24 0.0282(16) 0.0349(16) 0.0237(15) -0.0035(12) -0.0039(12) -0.0084(13)
C25 0.0261(15) 0.0259(14) 0.0263(15) -0.0070(12) -0.0059(12) 0.0003(12)
C26 0.052(2) 0.0310(16) 0.0210(15) 0.0017(12) -0.0064(14) -0.0076(15)
C27 0.080(3) 0.047(2) 0.0245(18) 0.0021(15) -0.0153(19) -0.002(2)
C28 0.053(3) 0.081(3) 0.032(2) -0.019(2) -0.0178(19) 0.022(2)
C29 0.035(2) 0.086(3) 0.053(2) -0.042(2) -0.0211(19) 0.004(2)
C30 0.0234(16) 0.061(2) 0.0398(19) -0.0274(17) -0.0037(14) -0.0068(15)
C31 0.0210(13) 0.0131(12) 0.0196(13) -0.0002(10) -0.0019(10) -0.0021(10)
C32 0.0181(13) 0.0262(14) 0.0242(14) 0.0048(11) -0.0043(11) -0.0048(11)
C33 0.0258(15) 0.0218(14) 0.0261(15) -0.0080(11) 0.0002(12) -0.0046(11)
C34 0.0205(13) 0.0126(11) 0.0194(13) -0.0067(10) -0.0001(10) -0.0029(10)
C35 0.0209(13) 0.0218(13) 0.0205(13) -0.0043(11) -0.0014(11) -0.0055(11)
C36 0.0247(15) 0.0252(14) 0.0261(15) -0.0032(12) -0.0054(12) -0.0023(12)
C37 0.0389(17) 0.0184(13) 0.0207(14) 0.0010(11) -0.0050(13) -0.0013(12)
C38 0.0420(18) 0.0187(13) 0.0250(15) -0.0003(11) 0.0026(13) -0.0133(13)
C39 0.0243(14) 0.0225(13) 0.0253(14) -0.0048(11) 0.0008(11) -0.0119(11)
C40 0.0208(13) 0.0197(12) 0.0181(13) -0.0025(10) 0.0007(10) -0.0114(11)
C41 0.0233(14) 0.0183(13) 0.0250(14) -0.0031(11) -0.0010(11) -0.0101(11)
C42 0.0367(16) 0.0200(13) 0.0316(16) -0.0084(12) 0.0019(13) -0.0150(12)
C43 0.0457(19) 0.0328(16) 0.0261(15) -0.0072(12) -0.0039(14) -0.0272(15)
C44 0.0375(17) 0.0362(17) 0.0286(16) 0.0010(13) -0.0117(13) -0.0233(14)
C45 0.0264(15) 0.0221(13) 0.0248(14) 0.0009(11) -0.0057(12) -0.0129(11)

loop_
_atom_type_symbol
_atom_type_scat_dispersion_real
_atom_type_scat_dispersion_imag
_atom_type_scat_Cromer_Mann_a1
_atom_type_scat_Cromer_Mann_b1
_atom_type_scat_Cromer_Mann_a2
_atom_type_scat_Cromer_Mann_b2
_atom_type_scat_Cromer_Mann_a3
_atom_type_scat_Cromer_Mann_b3
_atom_type_scat_Cromer_Mann_a4
_atom_type_scat_Cromer_Mann_b4
_atom_type_scat_Cromer_Mann_c
_atom_type_scat_source
C 0.0033 0.0016 2.3100 20.8439 1.0200 10.2075 1.5886 0.5687 0.8650 51.6512 0.2156 'International Tables Vol C 4.2.6.8 and 6.1.1.4'
H 0.0000 0.0000 0.4930 10.5109 0.3229 26.1257 0.1402 3.1424 0.0408 57.7998 0.0030 'International Tables Vol C 4.2.6.8 and 6.1.1.4'
N 0.0061 0.0033 12.2126 0.0057 3.1322 9.8933 2.0125 28.9975 1.1663 0.5826 -11.5290 'International Tables Vol C 4.2.6.8 and 6.1.1.4'
P 0.1023 0.0942 6.4345 1.9067 4.1791 27.1570 1.7800 0.5260 1.4908 68.1645 1.1149 'International Tables Vol C 4.2.6.8 and 6.1.1.4'
Cl 0.1484 0.1585 11.4604 0.0104 7.1964 1.1662 6.2556 18.5194 1.6455 47.7784 -9.5574 'International Tables Vol C 4.2.6.8 and 6.1.1.4'
Nb -2.0727 0.6215 17.6142 1.1887 12.0144 11.7660 4.0418 0.2048 3.5335 69.7957 3.7559 'International Tables Vol C 4.2.6.8 and 6.1.1.4'

loop_
_geom_angle_atom_site_label_1
_geom_angle_atom_site_label_2
_geom_angle_atom_site_label_3
_geom_angle
_geom_angle_publ_flag
Cl1 Nb1 P1 139.61(2) yes
Cl1 Nb1 P2 93.76(2) yes
P1 Nb1 P2 115.10(2) yes
Cl1 Nb1 P3 87.71(2) yes
P1 Nb1 P3 94.05(2) yes
P2 Nb1 P3 129.32(2) yes
Cl1 Nb1 N1 100.29(6) yes
P1 Nb1 N1 39.38(6) yes
P2 Nb1 N1 132.62(6) yes
P3 Nb1 N1 96.48(6) yes
Cl1 Nb1 N2 94.70(6) yes
P1 Nb1 N2 91.10(6) yes
P2 Nb1 N2 39.82(6) yes
P3 Nb1 N2 168.94(6) yes
N1 Nb1 N2 93.71(8) yes
Cl1 Nb1 N3 105.89(6) yes
P1 Nb1 N3 99.07(6) yes
P2 Nb1 N3 95.52(6) yes
P3 Nb1 N3 36.85(6) yes
N1 Nb1 N3 122.78(8) yes
N2 Nb1 N3 132.52(8) yes
Nb1 P1 N1 53.58(7) yes
Nb1 P1 C4 128.52(8) yes
N1 P1 C4 109.21(11) yes
Nb1 P1 C10 130.80(8) yes
N1 P1 C10 115.51(11) yes
C4 P1 C10 100.68(11) yes
Nb1 P2 N2 54.02(8) yes
Nb1 P2 C19 128.84(9) yes
N2 P2 C19 112.83(12) yes
Nb1 P2 C25 128.65(10) yes
N2 P2 C25 114.22(12) yes
C19 P2 C25 102.34(13) yes
Nb1 P3 N3 46.23(7) yes
Nb1 P3 C34 130.75(8) yes
N3 P3 C34 107.34(11) yes
Nb1 P3 C40 124.49(8) yes
N3 P3 C40 107.36(11) yes
C34 P3 C40 101.23(11) yes
Nb1 N1 P1 87.04(9) yes
Nb1 N1 C1 143.92(17) yes
P1 N1 C1 129.04(17) yes
Nb1 N2 P2 86.15(9) yes
Nb1 N2 C16 136.17(17) yes
P2 N2 C16 132.22(18) yes
P3 N3 Nb1 96.92(9) yes
P3 N3 C31 123.27(16) yes
Nb1 N3 C31 139.37(16) yes
N1 C1 C2 110.2(2) yes
N1 C1 C3 111.4(2) yes
C2 C1 C3 110.5(2) yes
N1 C1 H11 106.8 no
C2 C1 H11 109.1 no
C3 C1 H11 108.8 no
C1 C2 H21 111.3 no
C1 C2 H22 110.8 no
H21 C2 H22 109.4 no
C1 C2 H23 107.8 no
H21 C2 H23 108.8 no
H22 C2 H23 108.6 no
C1 C3 H31 110.6 no
C1 C3 H32 110.1 no
H31 C3 H32 109.4 no
C1 C3 H33 109.5 no
H31 C3 H33 108.3 no
H32 C3 H33 108.9 no
P1 C4 C5 121.0(2) yes
P1 C4 C9 120.15(19) yes
C5 C4 C9 118.6(2) yes
C4 C5 C6 120.7(2) yes
C4 C5 H51 119.5 no
C6 C5 H51 119.8 no
C5 C6 C7 120.1(2) yes
C5 C6 H61 119.6 no
C7 C6 H61 120.2 no
C6 C7 C8 120.0(3) yes
C6 C7 H71 120.3 no
C8 C7 H71 119.8 no
C7 C8 C9 120.2(3) yes
C7 C8 H81 121.0 no
C9 C8 H81 118.8 no
C4 C9 C8 120.3(2) yes
C4 C9 H91 120.0 no
C8 C9 H91 119.7 no
P1 C10 C11 123.5(2) yes
P1 C10 C15 117.4(2) yes
C11 C10 C15 118.8(3) yes
C10 C11 C12 120.0(3) yes
C10 C11 H111 119.5 no
C12 C11 H111 120.5 no
C11 C12 C13 120.7(3) yes
C11 C12 H121 118.7 no
C13 C12 H121 120.6 no
C12 C13 C14 119.6(3) yes
C12 C13 H131 120.5 no
C14 C13 H131 119.8 no
C13 C14 C15 120.0(3) yes
C13 C14 H141 120.6 no
C15 C14 H141 119.4 no
C10 C15 C14 120.8(3) yes
C10 C15 H151 119.0 no
C14 C15 H151 120.1 no
N2 C16 C17 112.1(2) yes
N2 C16 C18 111.8(2) yes
C17 C16 C18 111.5(3) yes
N2 C16 H161 105.7 no
C17 C16 H161 108.5 no
C18 C16 H161 106.8 no
C16 C17 H171 109.6 no
C16 C17 H172 111.8 no
H171 C17 H172 109.0 no
C16 C17 H173 109.3 no
H171 C17 H173 108.0 no
H172 C17 H173 109.1 no
C16 C18 H181 110.4 no
C16 C18 H182 109.8 no
H181 C18 H182 108.2 no
C16 C18 H183 111.3 no
H181 C18 H183 108.3 no
H182 C18 H183 108.9 no
P2 C19 C20 122.0(2) yes
P2 C19 C24 118.8(2) yes
C20 C19 C24 118.8(3) yes
C19 C20 C21 120.4(3) yes
C19 C20 H201 118.6 no
C21 C20 H201 121.0 no
C20 C21 C22 120.2(3) yes
C20 C21 H211 118.9 no
C22 C21 H211 120.7 no
C21 C22 C23 120.5(3) yes
C21 C22 H221 119.4 no
C23 C22 H221 120.1 no
C22 C23 C24 119.8(3) yes
C22 C23 H231 118.9 no
C24 C23 H231 121.3 no
C19 C24 C23 120.4(3) yes
C19 C24 H241 119.5 no
C23 C24 H241 120.2 no
P2 C25 C26 121.3(2) yes
P2 C25 C30 119.5(2) yes
C26 C25 C30 119.2(3) yes
C25 C26 C27 121.0(3) yes
C25 C26 H261 119.1 no
C27 C26 H261 119.9 no
C26 C27 C28 119.4(4) yes
C26 C27 H271 121.9 no
C28 C27 H271 118.7 no
C27 C28 C29 120.7(4) yes
C27 C28 H281 119.5 no
C29 C28 H281 119.8 no
C28 C29 C30 121.2(4) yes
C28 C29 H291 120.4 no
C30 C29 H291 118.4 no
C29 C30 C25 118.4(4) yes
C29 C30 H301 120.1 no
C25 C30 H301 121.4 no
N3 C31 C32 111.1(2) yes
N3 C31 C33 110.9(2) yes
C32 C31 C33 111.7(2) yes
N3 C31 H311 107.3 no
C32 C31 H311 107.6 no
C33 C31 H311 108.1 no
C31 C32 H321 108.2 no
C31 C32 H322 108.8 no
H321 C32 H322 109.6 no
C31 C32 H323 110.8 no
H321 C32 H323 108.5 no
H322 C32 H323 110.9 no
C31 C33 H331 109.9 no
C31 C33 H332 110.2 no
H331 C33 H332 109.2 no
C31 C33 H333 108.8 no
H331 C33 H333 109.5 no
H332 C33 H333 109.4 no
P3 C34 C35 121.7(2) yes
P3 C34 C39 119.8(2) yes
C35 C34 C39 118.0(2) yes
C34 C35 C36 121.1(3) yes
C34 C35 H351 118.1 no
C36 C35 H351 120.9 no
C35 C36 C37 119.9(3) yes
C35 C36 H361 119.9 no
C37 C36 H361 120.2 no
C36 C37 C38 119.9(3) yes
C36 C37 H371 118.3 no
C38 C37 H371 121.7 no
C37 C38 C39 120.2(3) yes
C37 C38 H381 119.9 no
C39 C38 H381 119.9 no
C34 C39 C38 120.9(3) yes
C34 C39 H391 118.9 no
C38 C39 H391 120.2 no
P3 C40 C41 122.5(2) yes
P3 C40 C45 118.71(19) yes
C41 C40 C45 118.7(2) yes
C40 C41 C42 120.8(3) yes
C40 C41 H411 119.8 no
C42 C41 H411 119.4 no
C41 C42 C43 119.8(3) yes
C41 C42 H421 119.4 no
C43 C42 H421 120.8 no
C42 C43 C44 120.5(3) yes
C42 C43 H431 119.6 no
C44 C43 H431 119.9 no
C43 C44 C45 119.7(3) yes
C43 C44 H441 120.1 no
C45 C44 H441 120.2 no
C44 C45 C40 120.5(3) yes
C44 C45 H451 119.7 no
C40 C45 H451 119.7 no

loop_
_geom_bond_atom_site_label_1
_geom_bond_atom_site_label_2
_geom_bond_distance
_geom_bond_publ_flag
Nb1 Cl1 2.4201(7) yes
Nb1 P1 2.5891(7) yes
Nb1 P2 2.5554(7) yes
Nb1 P3 2.7847(7) yes
Nb1 N1 2.086(2) yes
Nb1 N2 2.073(2) yes
Nb1 N3 2.0258(19) yes
P1 N1 1.645(2) yes
P1 C4 1.820(3) yes
P1 C10 1.829(3) yes
P2 N2 1.640(2) yes
P2 C19 1.821(3) yes
P2 C25 1.824(3) yes
P3 N3 1.682(2) yes
P3 C34 1.827(3) yes
P3 C40 1.830(3) yes
N1 C1 1.475(3) yes
N2 C16 1.490(3) yes
N3 C31 1.488(3) yes
C1 C2 1.516(4) yes
C1 C3 1.514(4) yes
C1 H11 0.983 no
C2 H21 0.963 no
C2 H22 0.958 no
C2 H23 0.947 no
C3 H31 0.980 no
C3 H32 0.957 no
C3 H33 0.964 no
C4 C5 1.395(3) yes
C4 C9 1.397(4) yes
C5 C6 1.389(4) yes
C5 H51 0.915 no
C6 C7 1.375(4) yes
C6 H61 0.928 no
C7 C8 1.386(4) yes
C7 H71 0.916 no
C8 C9 1.388(4) yes
C8 H81 0.938 no
C9 H91 0.915 no
C10 C11 1.384(4) yes
C10 C15 1.391(4) yes
C11 C12 1.387(4) yes
C11 H111 0.927 no
C12 C13 1.375(5) yes
C12 H121 0.932 no
C13 C14 1.375(6) yes
C13 H131 0.927 no
C14 C15 1.380(4) yes
C14 H141 0.915 no
C15 H151 0.935 no
C16 C17 1.523(4) yes
C16 C18 1.511(4) yes
C16 H161 1.001 no
C17 H171 0.978 no
C17 H172 0.998 no
C17 H173 0.972 no
C18 H181 0.990 no
C18 H182 0.975 no
C18 H183 0.982 no
C19 C20 1.388(4) yes
C19 C24 1.397(4) yes
C20 C21 1.398(4) yes
C20 H201 0.949 no
C21 C22 1.365(5) yes
C21 H211 0.945 no
C22 C23 1.385(5) yes
C22 H221 0.923 no
C23 C24 1.394(4) yes
C23 H231 0.938 no
C24 H241 0.951 no
C25 C26 1.388(4) yes
C25 C30 1.391(4) yes
C26 C27 1.387(4) yes
C26 H261 0.958 no
C27 C28 1.353(6) yes
C27 H271 0.952 no
C28 C29 1.369(6) yes
C28 H281 0.940 no
C29 C30 1.396(5) yes
C29 H291 0.924 no
C30 H301 0.946 no
C31 C32 1.514(4) yes
C31 C33 1.520(4) yes
C31 H311 0.977 no
C32 H321 0.950 no
C32 H322 0.967 no
C32 H323 0.961 no
C33 H331 0.940 no
C33 H332 0.963 no
C33 H333 0.941 no
C34 C35 1.387(4) yes
C34 C39 1.398(3) yes
C35 C36 1.393(4) yes
C35 H351 0.920 no
C36 C37 1.377(4) yes
C36 H361 0.938 no
C37 C38 1.377(4) yes
C37 H371 0.923 no
C38 C39 1.384(4) yes
C38 H381 0.934 no
C39 H391 0.922 no
C40 C41 1.397(3) yes
C40 C45 1.389(4) yes
C41 C42 1.381(4) yes
C41 H411 0.938 no
C42 C43 1.382(4) yes
C42 H421 0.931 no
C43 C44 1.383(4) yes
C43 H431 0.922 no
C44 C45 1.391(4) yes
C44 H441 0.940 no
C45 H451 0.917 no
